data_1557056
loop_
_publ_author_name
'Rami, Fabian'
'B\"achtle, Franziska'
'Plietker, Bernd'

_publ_section_title
;
 Hydroboration of internal alkynes catalyzed by FeH(CO)(NO)(PPh3)2: a case
 of boron-source controlled regioselectivity
;
_journal_issue 5
_journal_name_full 'Catalysis Science &amp; Technology'
_journal_page_first 1492
_journal_page_last 1497
_journal_paper_doi 10.1039/C9CY02461A
_journal_volume 10
_journal_year 2020
_chemical_formula_moiety 'C22 H27 B O2'
_chemical_formula_sum 'C22 H27 B O2'
_chemical_formula_weight 334.25
_space_group_IT_number 15
_space_group_name_Hall '-C 2yc'
_space_group_name_H-M_alt 'C 1 2/c 1'
_symmetry_cell_setting monoclinic
_symmetry_space_group_name_Hall '-C 2yc'
_symmetry_space_group_name_H-M 'C 1 2/c 1'
_atom_sites_solution_hydrogens geom
_atom_sites_solution_primary direct
_atom_sites_solution_secondary difmap
_audit_creation_method SHELXL-97
_audit_update_record
;
2018-06-12 deposited with the CCDC.	2020-01-16 downloaded from the CCDC.
;
_cell_angle_alpha 90.00
_cell_angle_beta 119.212(5)
_cell_angle_gamma 90.00
_cell_formula_units_Z 8
_cell_length_a 35.070(3)
_cell_length_b 6.2286(7)
_cell_length_c 20.596(2)
_cell_measurement_reflns_used 2463
_cell_measurement_temperature 130(2)
_cell_measurement_theta_max 26.42
_cell_measurement_theta_min 1.99
_cell_volume 3926.8(7)
_computing_cell_refinement 'Bruker APEXII Software Suite, 2008'
_computing_data_collection 'Bruker APEXII Software Suite, 2008'
_computing_data_reduction 'Bruker APEXII Software Suite, 2008'
_computing_molecular_graphics 'SHELXTL-plus, XP (Sheldrick, 1991)'
_computing_structure_refinement 'SHELXL-97 (Sheldrick, 1997)'
_computing_structure_solution 'SHELXS-97 (Sheldrick, 1990)'
_diffrn_ambient_temperature 130(2)
_diffrn_measured_fraction_theta_full 0.996
_diffrn_measured_fraction_theta_max 0.996
_diffrn_measurement_device_type 'Bruker Kappa APEXII Duo'
_diffrn_measurement_method 'Omega + Phi Scans'
_diffrn_radiation_monochromator Triumph
_diffrn_radiation_source 'fine-focus sealed tube'
_diffrn_radiation_type MoK\a
_diffrn_radiation_wavelength 0.71073
_diffrn_reflns_av_R_equivalents 0.0525
_diffrn_reflns_av_sigmaI/netI 0.0630
_diffrn_reflns_limit_h_max 43
_diffrn_reflns_limit_h_min -43
_diffrn_reflns_limit_k_max 7
_diffrn_reflns_limit_k_min -7
_diffrn_reflns_limit_l_max 23
_diffrn_reflns_limit_l_min -25
_diffrn_reflns_number 15455
_diffrn_reflns_theta_full 26.42
_diffrn_reflns_theta_max 26.42
_diffrn_reflns_theta_min 1.99
_diffrn_standards_decay_% 0
_diffrn_standards_interval_count 0
_diffrn_standards_number 0
_exptl_absorpt_coefficient_mu 0.070
_exptl_absorpt_correction_T_max 0.7454
_exptl_absorpt_correction_T_min 0.6981
_exptl_absorpt_correction_type multi-scan
_exptl_absorpt_process_details 'Blessing, 1995'
_exptl_crystal_colour colourless
_exptl_crystal_density_diffrn 1.131
_exptl_crystal_density_method 'not measured'
_exptl_crystal_description plates
_exptl_crystal_F_000 1440
_exptl_crystal_size_max 0.49
_exptl_crystal_size_mid 0.28
_exptl_crystal_size_min 0.05
_refine_diff_density_max 0.247
_refine_diff_density_min -0.241
_refine_diff_density_rms 0.044
_refine_ls_extinction_method none
_refine_ls_goodness_of_fit_ref 1.012
_refine_ls_hydrogen_treatment constr
_refine_ls_matrix_type full
_refine_ls_number_parameters 232
_refine_ls_number_reflns 4021
_refine_ls_number_restraints 0
_refine_ls_restrained_S_all 1.012
_refine_ls_R_factor_all 0.0989
_refine_ls_R_factor_gt 0.0489
_refine_ls_shift/su_max 0.001
_refine_ls_shift/su_mean 0.000
_refine_ls_structure_factor_coef Fsqd
_refine_ls_weighting_details 'calc w=1/[\s^2^(Fo^2^)+(0.0506P)^2^+0.0000P] where P=(Fo^2^+2Fc^2^)/3'
_refine_ls_weighting_scheme calc
_refine_ls_wR_factor_gt 0.0999
_refine_ls_wR_factor_ref 0.1109
_reflns_number_gt 2463
_reflns_number_total 4021
_reflns_threshold_expression >2sigma(I)
_cod_data_source_file c9cy02461a2.cif
_cod_data_source_block s2547lm1
_cod_depositor_comments
;Adding full bibliography for 1557055--1557057.cif.

 Adding full bibliography for 1557055--1557057.cif.
;
_cod_original_sg_symbol_H-M 'C 2/c'
_cod_database_code 1557056

loop_
_symmetry_equiv_pos_as_xyz
'x, y, z'
'-x, y, -z+1/2'
'x+1/2, y+1/2, z'
'-x+1/2, y+1/2, -z+1/2'
'-x, -y, -z'
'x, -y, z-1/2'
'-x+1/2, -y+1/2, -z'
'x+1/2, -y+1/2, z-1/2'

loop_
_atom_site_label
_atom_site_type_symbol
_atom_site_fract_x
_atom_site_fract_y
_atom_site_fract_z
_atom_site_U_iso_or_equiv
_atom_site_adp_type
_atom_site_occupancy
_atom_site_symmetry_multiplicity
_atom_site_calc_flag
_atom_site_refinement_flags
O1 O 0.20237(3) 0.26098(19) 0.24804(6) 0.0241(3) Uani 1 1 d .
C1 C 0.13924(5) 0.0422(3) 0.14757(9) 0.0197(4) Uani 1 1 d .
O2 O 0.16896(4) 0.0268(2) 0.28928(6) 0.0289(3) Uani 1 1 d .
C2 C 0.14397(5) 0.1420(3) 0.09394(9) 0.0221(4) Uani 1 1 d .
H2 H 0.1659 0.2499 0.1115 0.027 Uiso 1 1 calc R
C3 C 0.10360(5) -0.1134(3) 0.13327(9) 0.0193(4) Uani 1 1 d .
C4 C 0.06004(5) -0.0470(3) 0.09474(9) 0.0219(4) Uani 1 1 d .
H4 H 0.0533 0.0939 0.0746 0.026 Uiso 1 1 calc R
C5 C 0.02663(5) -0.1830(3) 0.08547(9) 0.0241(4) Uani 1 1 d .
H5 H -0.0027 -0.1338 0.0594 0.029 Uiso 1 1 calc R
C6 C 0.03523(5) -0.3902(3) 0.11364(9) 0.0245(4) Uani 1 1 d .
C7 C 0.07851(5) -0.4572(3) 0.15155(10) 0.0260(4) Uani 1 1 d .
H7 H 0.0852 -0.5990 0.1708 0.031 Uiso 1 1 calc R
C8 C 0.11211(5) -0.3196(3) 0.16163(9) 0.0231(4) Uani 1 1 d .
H8 H 0.1415 -0.3681 0.1885 0.028 Uiso 1 1 calc R
C9 C -0.00137(5) -0.5366(3) 0.10424(11) 0.0384(5) Uani 1 1 d .
H9A H -0.0185 -0.4662 0.1240 0.058 Uiso 1 1 calc R
H9B H 0.0109 -0.6708 0.1313 0.058 Uiso 1 1 calc R
H9C H -0.0202 -0.5679 0.0513 0.058 Uiso 1 1 calc R
C10 C 0.12087(5) 0.1121(3) 0.01270(9) 0.0218(4) Uani 1 1 d .
C11 C 0.09970(5) -0.0771(3) -0.02272(10) 0.0251(4) Uani 1 1 d .
H11 H 0.0986 -0.1935 0.0061 0.030 Uiso 1 1 calc R
C12 C 0.08020(5) -0.0981(3) -0.09916(10) 0.0298(5) Uani 1 1 d .
H12 H 0.0661 -0.2293 -0.1217 0.036 Uiso 1 1 calc R
C13 C 0.08068(5) 0.0672(3) -0.14379(10) 0.0289(5) Uani 1 1 d .
C14 C 0.10183(6) 0.2559(3) -0.10896(11) 0.0329(5) Uani 1 1 d .
H14 H 0.1026 0.3723 -0.1381 0.039 Uiso 1 1 calc R
C15 C 0.12176(6) 0.2769(3) -0.03257(10) 0.0298(5) Uani 1 1 d .
H15 H 0.1365 0.4069 -0.0102 0.036 Uiso 1 1 calc R
C16 C 0.06039(6) 0.0417(4) -0.22704(10) 0.0440(6) Uani 1 1 d .
H16A H 0.0831 0.0561 -0.2415 0.066 Uiso 1 1 calc R
H16B H 0.0381 0.1528 -0.2519 0.066 Uiso 1 1 calc R
H16C H 0.0468 -0.1003 -0.2417 0.066 Uiso 1 1 calc R
B17 B 0.17070(6) 0.1085(3) 0.22923(11) 0.0213(4) Uani 1 1 d .
C18 C 0.22880(5) 0.2620(3) 0.32899(9) 0.0227(4) Uani 1 1 d .
C19 C 0.19723(5) 0.1602(3) 0.35330(10) 0.0262(4) Uani 1 1 d .
C20 C 0.24159(6) 0.4932(3) 0.35315(10) 0.0292(4) Uani 1 1 d .
H20A H 0.2601 0.5463 0.3332 0.044 Uiso 1 1 calc R
H20B H 0.2577 0.5007 0.4076 0.044 Uiso 1 1 calc R
H20C H 0.2152 0.5819 0.3342 0.044 Uiso 1 1 calc R
C21 C 0.26903(5) 0.1273(3) 0.34848(11) 0.0416(6) Uani 1 1 d .
H21A H 0.2602 -0.0206 0.3316 0.062 Uiso 1 1 calc R
H21B H 0.2883 0.1287 0.4025 0.062 Uiso 1 1 calc R
H21C H 0.2846 0.1870 0.3239 0.062 Uiso 1 1 calc R
C22 C 0.21847(7) 0.0168(3) 0.42122(10) 0.0432(6) Uani 1 1 d .
H22A H 0.1959 -0.0443 0.4308 0.065 Uiso 1 1 calc R
H22B H 0.2390 0.1013 0.4644 0.065 Uiso 1 1 calc R
H22C H 0.2343 -0.0995 0.4125 0.065 Uiso 1 1 calc R
C23 C 0.16804(6) 0.3242(3) 0.36211(11) 0.0374(5) Uani 1 1 d .
H23A H 0.1550 0.4184 0.3185 0.056 Uiso 1 1 calc R
H23B H 0.1855 0.4103 0.4069 0.056 Uiso 1 1 calc R
H23C H 0.1448 0.2498 0.3667 0.056 Uiso 1 1 calc R

loop_
_atom_site_aniso_label
_atom_site_aniso_U_11
_atom_site_aniso_U_22
_atom_site_aniso_U_33
_atom_site_aniso_U_23
_atom_site_aniso_U_13
_atom_site_aniso_U_12
O1 0.0243(6) 0.0285(7) 0.0189(7) -0.0046(6) 0.0100(5) -0.0074(5)
C1 0.0182(8) 0.0207(10) 0.0215(10) 0.0000(8) 0.0108(7) 0.0013(7)
O2 0.0349(7) 0.0310(8) 0.0183(7) -0.0062(6) 0.0111(6) -0.0136(6)
C2 0.0215(8) 0.0205(10) 0.0236(10) -0.0037(8) 0.0104(8) -0.0018(7)
C3 0.0196(8) 0.0255(10) 0.0125(9) -0.0030(8) 0.0076(7) -0.0011(7)
C4 0.0236(9) 0.0242(10) 0.0155(9) 0.0012(8) 0.0077(7) 0.0021(8)
C5 0.0183(8) 0.0338(12) 0.0171(10) -0.0010(8) 0.0062(7) 0.0010(8)
C6 0.0239(9) 0.0301(11) 0.0215(10) -0.0056(9) 0.0125(8) -0.0061(8)
C7 0.0293(9) 0.0210(10) 0.0286(11) 0.0001(9) 0.0148(8) -0.0013(8)
C8 0.0187(8) 0.0247(10) 0.0250(10) -0.0014(8) 0.0101(8) 0.0002(7)
C9 0.0291(10) 0.0406(13) 0.0454(13) -0.0044(11) 0.0181(9) -0.0095(9)
C10 0.0208(8) 0.0253(11) 0.0217(10) 0.0016(8) 0.0122(8) -0.0002(8)
C11 0.0313(9) 0.0241(11) 0.0250(11) 0.0014(8) 0.0176(8) -0.0045(8)
C12 0.0308(10) 0.0376(12) 0.0254(11) -0.0078(9) 0.0173(8) -0.0127(9)
C13 0.0205(9) 0.0470(13) 0.0213(10) -0.0003(10) 0.0120(8) -0.0017(9)
C14 0.0371(10) 0.0361(12) 0.0284(12) 0.0116(10) 0.0183(9) -0.0009(9)
C15 0.0323(10) 0.0284(11) 0.0293(12) -0.0014(9) 0.0156(9) -0.0076(8)
C16 0.0364(11) 0.0719(17) 0.0248(12) 0.0014(11) 0.0158(9) -0.0059(11)
B17 0.0210(9) 0.0209(11) 0.0239(12) -0.0005(9) 0.0124(9) 0.0024(9)
C18 0.0208(8) 0.0260(10) 0.0175(10) -0.0056(8) 0.0064(7) -0.0005(7)
C19 0.0311(9) 0.0247(10) 0.0187(10) -0.0045(8) 0.0090(8) -0.0070(8)
C20 0.0296(9) 0.0280(11) 0.0283(11) -0.0061(9) 0.0127(8) -0.0068(8)
C21 0.0284(10) 0.0423(13) 0.0428(13) -0.0136(11) 0.0086(9) 0.0061(9)
C22 0.0666(14) 0.0318(13) 0.0200(11) -0.0030(9) 0.0123(10) -0.0102(11)
C23 0.0350(10) 0.0486(14) 0.0346(12) -0.0091(10) 0.0218(9) -0.0070(10)

loop_
_atom_type_symbol
_atom_type_description
_atom_type_scat_dispersion_real
_atom_type_scat_dispersion_imag
_atom_type_scat_source
C C 0.0033 0.0016 'International Tables Vol C Tables 4.2.6.8 and 6.1.1.4'
H H 0.0000 0.0000 'International Tables Vol C Tables 4.2.6.8 and 6.1.1.4'
B B 0.0013 0.0007 'International Tables Vol C Tables 4.2.6.8 and 6.1.1.4'
O O 0.0106 0.0060 'International Tables Vol C Tables 4.2.6.8 and 6.1.1.4'

loop_
_geom_angle_atom_site_label_1
_geom_angle_atom_site_label_2
_geom_angle_atom_site_label_3
_geom_angle
B17 O1 C18 107.60(13)
C2 C1 C3 124.36(15)
C2 C1 B17 117.36(15)
C3 C1 B17 118.07(14)
B17 O2 C19 107.14(13)
C1 C2 C10 130.85(16)
C1 C2 H2 114.6
C10 C2 H2 114.6
C8 C3 C4 117.81(15)
C8 C3 C1 122.18(14)
C4 C3 C1 119.85(15)
C5 C4 C3 121.01(16)
C5 C4 H4 119.5
C3 C4 H4 119.5
C4 C5 C6 121.10(15)
C4 C5 H5 119.5
C6 C5 H5 119.5
C5 C6 C7 118.00(15)
C5 C6 C9 120.78(15)
C7 C6 C9 121.22(17)
C8 C7 C6 120.88(17)
C8 C7 H7 119.6
C6 C7 H7 119.6
C3 C8 C7 121.19(15)
C3 C8 H8 119.4
C7 C8 H8 119.4
C6 C9 H9A 109.5
C6 C9 H9B 109.5
H9A C9 H9B 109.5
C6 C9 H9C 109.5
H9A C9 H9C 109.5
H9B C9 H9C 109.5
C11 C10 C15 116.83(16)
C11 C10 C2 123.98(16)
C15 C10 C2 119.10(16)
C12 C11 C10 121.14(17)
C12 C11 H11 119.4
C10 C11 H11 119.4
C11 C12 C13 121.69(18)
C11 C12 H12 119.2
C13 C12 H12 119.2
C12 C13 C14 117.57(17)
C12 C13 C16 121.56(18)
C14 C13 C16 120.84(18)
C15 C14 C13 120.97(18)
C15 C14 H14 119.5
C13 C14 H14 119.5
C14 C15 C10 121.80(18)
C14 C15 H15 119.1
C10 C15 H15 119.1
C13 C16 H16A 109.5
C13 C16 H16B 109.5
H16A C16 H16B 109.5
C13 C16 H16C 109.5
H16A C16 H16C 109.5
H16B C16 H16C 109.5
O2 B17 O1 113.05(15)
O2 B17 C1 124.09(15)
O1 B17 C1 122.83(16)
O1 C18 C21 106.84(13)
O1 C18 C20 107.46(14)
C21 C18 C20 110.47(14)
O1 C18 C19 102.18(12)
C21 C18 C19 113.91(16)
C20 C18 C19 115.10(14)
O2 C19 C22 108.01(14)
O2 C19 C23 106.87(13)
C22 C19 C23 110.05(16)
O2 C19 C18 102.56(13)
C22 C19 C18 115.56(14)
C23 C19 C18 113.05(15)
C18 C20 H20A 109.5
C18 C20 H20B 109.5
H20A C20 H20B 109.5
C18 C20 H20C 109.5
H20A C20 H20C 109.5
H20B C20 H20C 109.5
C18 C21 H21A 109.5
C18 C21 H21B 109.5
H21A C21 H21B 109.5
C18 C21 H21C 109.5
H21A C21 H21C 109.5
H21B C21 H21C 109.5
C19 C22 H22A 109.5
C19 C22 H22B 109.5
H22A C22 H22B 109.5
C19 C22 H22C 109.5
H22A C22 H22C 109.5
H22B C22 H22C 109.5
C19 C23 H23A 109.5
C19 C23 H23B 109.5
H23A C23 H23B 109.5
C19 C23 H23C 109.5
H23A C23 H23C 109.5
H23B C23 H23C 109.5

loop_
_geom_bond_atom_site_label_1
_geom_bond_atom_site_label_2
_geom_bond_distance
O1 B17 1.366(2)
O1 C18 1.4595(19)
C1 C2 1.347(2)
C1 C3 1.493(2)
C1 B17 1.551(2)
O2 B17 1.366(2)
O2 C19 1.462(2)
C2 C10 1.472(2)
C2 H2 0.9500
C3 C8 1.381(2)
C3 C4 1.397(2)
C4 C5 1.382(2)
C4 H4 0.9500
C5 C6 1.386(2)
C5 H5 0.9500
C6 C7 1.390(2)
C6 C9 1.508(2)
C7 C8 1.388(2)
C7 H7 0.9500
C8 H8 0.9500
C9 H9A 0.9800
C9 H9B 0.9800
C9 H9C 0.9800
C10 C11 1.394(2)
C10 C15 1.397(2)
C11 C12 1.383(2)
C11 H11 0.9500
C12 C13 1.386(2)
C12 H12 0.9500
C13 C14 1.388(3)
C13 C16 1.510(2)
C14 C15 1.381(3)
C14 H14 0.9500
C15 H15 0.9500
C16 H16A 0.9800
C16 H16B 0.9800
C16 H16C 0.9800
C18 C21 1.518(2)
C18 C20 1.518(2)
C18 C19 1.555(2)
C19 C22 1.514(2)
C19 C23 1.518(3)
C20 H20A 0.9800
C20 H20B 0.9800
C20 H20C 0.9800
C21 H21A 0.9800
C21 H21B 0.9800
C21 H21C 0.9800
C22 H22A 0.9800
C22 H22B 0.9800
C22 H22C 0.9800
C23 H23A 0.9800
C23 H23B 0.9800
C23 H23C 0.9800

loop_
_geom_torsion_atom_site_label_1
_geom_torsion_atom_site_label_2
_geom_torsion_atom_site_label_3
_geom_torsion_atom_site_label_4
_geom_torsion
C3 C1 C2 C10 -7.6(3)
B17 C1 C2 C10 177.69(16)
C2 C1 C3 C8 123.69(19)
B17 C1 C3 C8 -61.7(2)
C2 C1 C3 C4 -61.2(2)
B17 C1 C3 C4 113.47(17)
C8 C3 C4 C5 0.1(2)
C1 C3 C4 C5 -175.25(15)
C3 C4 C5 C6 -0.4(3)
C4 C5 C6 C7 0.0(3)
C4 C5 C6 C9 179.11(16)
C5 C6 C7 C8 0.8(2)
C9 C6 C7 C8 -178.33(16)
C4 C3 C8 C7 0.7(2)
C1 C3 C8 C7 175.91(15)
C6 C7 C8 C3 -1.1(3)
C1 C2 C10 C11 -23.8(3)
C1 C2 C10 C15 159.81(18)
C15 C10 C11 C12 -0.7(2)
C2 C10 C11 C12 -177.13(15)
C10 C11 C12 C13 -0.3(3)
C11 C12 C13 C14 0.5(2)
C11 C12 C13 C16 178.38(16)
C12 C13 C14 C15 0.3(3)
C16 C13 C14 C15 -177.67(16)
C13 C14 C15 C10 -1.2(3)
C11 C10 C15 C14 1.4(2)
C2 C10 C15 C14 178.04(15)
C19 O2 B17 O1 9.83(19)
C19 O2 B17 C1 -168.26(15)
C18 O1 B17 O2 8.77(19)
C18 O1 B17 C1 -173.11(15)
C2 C1 B17 O2 177.77(16)
C3 C1 B17 O2 2.8(2)
C2 C1 B17 O1 -0.1(2)
C3 C1 B17 O1 -175.15(15)
B17 O1 C18 C21 97.89(16)
B17 O1 C18 C20 -143.53(14)
B17 O1 C18 C19 -22.02(16)
B17 O2 C19 C22 -145.16(15)
B17 O2 C19 C23 96.47(16)
B17 O2 C19 C18 -22.66(17)
O1 C18 C19 O2 26.76(16)
C21 C18 C19 O2 -88.07(16)
C20 C18 C19 O2 142.87(14)
O1 C18 C19 C22 144.00(15)
C21 C18 C19 C22 29.2(2)
C20 C18 C19 C22 -99.89(18)
O1 C18 C19 C23 -87.94(16)
C21 C18 C19 C23 157.23(15)
C20 C18 C19 C23 28.2(2)
